data_7102145
loop_
_publ_author_name
'Kozhevnikov, Valery N.'
'Whitwood, Adrian C.'
'Bruce, Duncan W.'

_publ_section_title
;
 Liquid-crystalline terpyridines
;
_journal_coden_ASTM CHCOFS
_journal_issue 37
_journal_name_full
;
 Chemical Communications (Cambridge, United Kingdom)
;
_journal_page_first 3826
_journal_page_last 3828
_journal_paper_doi 10.1039/b709730a
_journal_year 2007
_chemical_formula_moiety 'C35 H31 N3 O2'
_chemical_formula_sum 'C35 H31 N3 O2'
_chemical_formula_weight 525.63
_space_group_IT_number 15
_symmetry_cell_setting monoclinic
_symmetry_space_group_name_Hall '-C 2yc'
_symmetry_space_group_name_H-M 'C 1 2/c 1'
_atom_sites_solution_hydrogens geom
_atom_sites_solution_primary direct
_atom_sites_solution_secondary difmap
_audit_creation_method SHELXL-97
_cell_angle_alpha 90.00
_cell_angle_beta 98.079(2)
_cell_angle_gamma 90.00
_cell_formula_units_Z 4
_cell_length_a 16.1072(12)
_cell_length_b 15.3466(12)
_cell_length_c 11.0231(8)
_cell_measurement_reflns_used 3627
_cell_measurement_temperature 110(2)
_cell_measurement_theta_max 28.00
_cell_measurement_theta_min 2.55
_cell_volume 2697.8(4)
_computing_cell_refinement 'Bruker SMART'
_computing_data_collection 'Bruker SMART'
_computing_data_reduction 'Bruker SAINT'
_computing_molecular_graphics 'Bruker SHELXTL'
_computing_publication_material 'Bruker SHELXTL'
_computing_structure_refinement 'SHELXL-97 (Sheldrick, 1997)'
_computing_structure_solution 'SHELXS-97 (Sheldrick, 1997)'
_diffrn_ambient_temperature 110(2)
_diffrn_measured_fraction_theta_full 0.995
_diffrn_measured_fraction_theta_max 0.995
_diffrn_measurement_device_type 'CCD area detector'
_diffrn_measurement_method 'phi and omega scans'
_diffrn_radiation_monochromator graphite
_diffrn_radiation_source 'fine-focus sealed tube'
_diffrn_radiation_type MoK\a
_diffrn_radiation_wavelength 0.71073
_diffrn_reflns_av_R_equivalents 0.0352
_diffrn_reflns_av_sigmaI/netI 0.0321
_diffrn_reflns_limit_h_max 21
_diffrn_reflns_limit_h_min -21
_diffrn_reflns_limit_k_max 20
_diffrn_reflns_limit_k_min -20
_diffrn_reflns_limit_l_max 14
_diffrn_reflns_limit_l_min -14
_diffrn_reflns_number 13663
_diffrn_reflns_theta_full 28.36
_diffrn_reflns_theta_max 28.36
_diffrn_reflns_theta_min 1.84
_exptl_absorpt_coefficient_mu 0.081
_exptl_absorpt_correction_T_max 0.990
_exptl_absorpt_correction_T_min 0.820
_exptl_absorpt_correction_type multi-scan
_exptl_absorpt_process_details 'SADABS v2.03; (Sheldrick)'
_exptl_crystal_colour colourless
_exptl_crystal_density_diffrn 1.294
_exptl_crystal_density_method 'not measured'
_exptl_crystal_description plate
_exptl_crystal_F_000 1112
_exptl_crystal_size_max 0.27
_exptl_crystal_size_mid 0.11
_exptl_crystal_size_min 0.08
_refine_diff_density_max 0.398
_refine_diff_density_min -0.221
_refine_diff_density_rms 0.058
_refine_ls_extinction_method none
_refine_ls_goodness_of_fit_ref 1.052
_refine_ls_hydrogen_treatment constr
_refine_ls_matrix_type full
_refine_ls_number_parameters 193
_refine_ls_number_reflns 3362
_refine_ls_number_restraints 12
_refine_ls_restrained_S_all 1.052
_refine_ls_R_factor_all 0.0600
_refine_ls_R_factor_gt 0.0456
_refine_ls_shift/su_max 0.000
_refine_ls_shift/su_mean 0.000
_refine_ls_structure_factor_coef Fsqd
_refine_ls_weighting_details 'calc w=1/[\s^2^(Fo^2^)+(0.0789P)^2^+0.7769P] where P=(Fo^2^+2Fc^2^)/3'
_refine_ls_weighting_scheme calc
_refine_ls_wR_factor_gt 0.1221
_refine_ls_wR_factor_ref 0.1311
_reflns_number_gt 2639
_reflns_number_total 3362
_reflns_threshold_expression >2sigma(I)
_cod_data_source_file b709730a.txt
_cod_data_source_block dwb0701m
_cod_depositor_comments
;
The following automatic conversions were performed:
'_symmetry_cell_setting' value 'Monoclinic' changed to 'monoclinic'
according to '/home/saulius/struct/CIF-dictionaries/cif_core.dic'
dictionary named 'cif_core.dic' version 2.4.1 from 2010-06-29.

Automatic conversion script
Id: cif_fix_enum 1527 2010-12-29 10:47:43Z saulius 
;
_cod_original_sg_symbol_H-M C2/c
_cod_database_code 7102145

loop_
_symmetry_equiv_pos_as_xyz
'x, y, z'
'-x, y, -z+1/2'
'x+1/2, y+1/2, z'
'-x+1/2, y+1/2, -z+1/2'
'-x, -y, -z'
'x, -y, z-1/2'
'-x+1/2, -y+1/2, -z'
'x+1/2, -y+1/2, z-1/2'

loop_
_atom_site_label
_atom_site_type_symbol
_atom_site_fract_x
_atom_site_fract_y
_atom_site_fract_z
_atom_site_U_iso_or_equiv
_atom_site_adp_type
_atom_site_occupancy
_atom_site_symmetry_multiplicity
_atom_site_calc_flag
_atom_site_refinement_flags
_atom_site_disorder_assembly
_atom_site_disorder_group
C1 C 0.02618(7) 0.15879(8) 1.15780(11) 0.0152(3) Uani 1 1 d . . .
C2 C 0.02452(8) 0.06748(8) 1.15298(11) 0.0174(3) Uani 1 1 d . . .
H2 H 0.0400 0.0375 1.0841 0.021 Uiso 1 1 calc R . .
C3 C 0.0000 0.02180(11) 1.2500 0.0189(4) Uani 1 2 d S . .
H3 H 0.0000 -0.0401 1.2500 0.023 Uiso 1 2 calc SR . .
C4 C 0.06030(8) 0.20666(8) 1.05771(11) 0.0160(3) Uani 1 1 d . A .
C5 C 0.09536(8) 0.29008(8) 1.06917(12) 0.0186(3) Uani 1 1 d . . .
C6 C 0.13115(8) 0.32537(8) 0.97136(12) 0.0201(3) Uani 1 1 d . A .
C7 C 0.13063(8) 0.27885(8) 0.86305(11) 0.0177(3) Uani 1 1 d . . .
C8 C 0.09365(8) 0.19602(8) 0.86121(11) 0.0190(3) Uani 1 1 d . A .
H8 H 0.0923 0.1628 0.7883 0.023 Uiso 1 1 calc R . .
C9A C 0.10567(10) 0.35259(9) 1.17579(13) 0.0294(3) Uani 0.733(13) 1 d P A 1
H9A H 0.1524 0.3345 1.2390 0.035 Uiso 0.733(13) 1 calc PR A 1
H9B H 0.0536 0.3565 1.2136 0.035 Uiso 0.733(13) 1 calc PR A 1
C10A C 0.1250(4) 0.4389(3) 1.1176(4) 0.0364(9) Uani 0.733(13) 1 d PU A 1
H10A H 0.1633 0.4745 1.1759 0.044 Uiso 0.733(13) 1 calc PR A 1
H10B H 0.0728 0.4723 1.0927 0.044 Uiso 0.733(13) 1 calc PR A 1
C11A C 0.16678(12) 0.41466(10) 1.00508(14) 0.0343(4) Uani 0.733(13) 1 d P A 1
H11A H 0.1518 0.4567 0.9374 0.041 Uiso 0.733(13) 1 calc PR A 1
H11B H 0.2286 0.4125 1.0259 0.041 Uiso 0.733(13) 1 calc PR A 1
C9B C 0.10567(10) 0.35259(9) 1.17579(13) 0.0294(3) Uani 0.267(13) 1 d P A 2
H9C H 0.1331 0.3240 1.2515 0.035 Uiso 0.267(13) 1 calc PR A 2
H9D H 0.0509 0.3766 1.1906 0.035 Uiso 0.267(13) 1 calc PR A 2
C10B C 0.1618(12) 0.4239(11) 1.1328(12) 0.051(4) Uani 0.267(13) 1 d PU A 2
H10C H 0.1386 0.4820 1.1483 0.061 Uiso 0.267(13) 1 calc PR A 2
H10D H 0.2188 0.4198 1.1799 0.061 Uiso 0.267(13) 1 calc PR A 2
C11B C 0.16678(12) 0.41466(10) 1.00508(14) 0.0343(4) Uani 0.267(13) 1 d P A 2
H11C H 0.2257 0.4187 0.9894 0.041 Uiso 0.267(13) 1 calc PR A 2
H11D H 0.1335 0.4604 0.9572 0.041 Uiso 0.267(13) 1 calc PR A 2
C12 C 0.16363(8) 0.31093(8) 0.75207(11) 0.0181(3) Uani 1 1 d . A .
C13 C 0.24384(8) 0.34578(9) 0.75577(12) 0.0204(3) Uani 1 1 d . . .
H13 H 0.2781 0.3525 0.8327 0.024 Uiso 1 1 calc R A .
C14 C 0.27487(8) 0.37100(9) 0.64955(12) 0.0206(3) Uani 1 1 d . A .
H14 H 0.3301 0.3936 0.6539 0.025 Uiso 1 1 calc R . .
C15 C 0.22440(8) 0.36284(8) 0.53706(12) 0.0192(3) Uani 1 1 d . . .
C16 C 0.14368(9) 0.32873(9) 0.53147(12) 0.0232(3) Uani 1 1 d . A .
H16 H 0.1090 0.3230 0.4547 0.028 Uiso 1 1 calc R . .
C17 C 0.11427(8) 0.30328(9) 0.63752(12) 0.0225(3) Uani 1 1 d . . .
H17 H 0.0592 0.2800 0.6328 0.027 Uiso 1 1 calc R A .
C18 C 0.32732(9) 0.42618(10) 0.42786(13) 0.0249(3) Uani 1 1 d . . .
H18A H 0.3320 0.4769 0.4825 0.037 Uiso 1 1 calc R A .
H18B H 0.3338 0.4448 0.3447 0.037 Uiso 1 1 calc R . .
H18C H 0.3713 0.3840 0.4570 0.037 Uiso 1 1 calc R . .
N1 N 0.0000 0.20403(9) 1.2500 0.0157(3) Uani 1 2 d S . .
N2 N 0.06033(7) 0.16015(7) 0.95304(10) 0.0184(2) Uani 1 1 d . . .
O1 O 0.24733(6) 0.38681(6) 0.42700(8) 0.0235(2) Uani 1 1 d . A .

loop_
_atom_site_aniso_label
_atom_site_aniso_U_11
_atom_site_aniso_U_22
_atom_site_aniso_U_33
_atom_site_aniso_U_23
_atom_site_aniso_U_13
_atom_site_aniso_U_12
C1 0.0150(5) 0.0127(6) 0.0171(6) 0.0008(4) -0.0002(4) 0.0004(4)
C2 0.0187(6) 0.0135(6) 0.0199(6) -0.0021(4) 0.0023(5) 0.0012(5)
C3 0.0203(8) 0.0107(8) 0.0255(9) 0.000 0.0028(7) 0.000
C4 0.0170(5) 0.0135(6) 0.0172(6) 0.0002(4) 0.0017(5) 0.0017(4)
C5 0.0224(6) 0.0145(6) 0.0185(6) -0.0014(5) 0.0021(5) -0.0017(5)
C6 0.0241(6) 0.0152(6) 0.0210(6) -0.0003(5) 0.0027(5) -0.0032(5)
C7 0.0176(6) 0.0164(6) 0.0188(6) 0.0011(5) 0.0018(5) 0.0000(5)
C8 0.0232(6) 0.0159(6) 0.0185(6) -0.0028(5) 0.0049(5) 0.0002(5)
C9A 0.0452(9) 0.0216(7) 0.0231(7) -0.0064(5) 0.0107(6) -0.0144(6)
C10A 0.063(2) 0.0195(13) 0.0310(16) -0.0086(10) 0.0209(18) -0.0193(16)
C11A 0.0551(10) 0.0229(7) 0.0275(8) -0.0071(6) 0.0156(7) -0.0193(7)
C9B 0.0452(9) 0.0216(7) 0.0231(7) -0.0064(5) 0.0107(6) -0.0144(6)
C10B 0.079(9) 0.043(7) 0.035(5) -0.015(4) 0.020(6) -0.043(7)
C11B 0.0551(10) 0.0229(7) 0.0275(8) -0.0071(6) 0.0156(7) -0.0193(7)
C12 0.0211(6) 0.0139(6) 0.0196(6) 0.0004(5) 0.0042(5) 0.0003(5)
C13 0.0187(6) 0.0218(6) 0.0197(6) 0.0012(5) -0.0006(5) 0.0002(5)
C14 0.0167(6) 0.0196(6) 0.0253(7) 0.0014(5) 0.0027(5) -0.0013(5)
C15 0.0230(6) 0.0148(6) 0.0208(6) 0.0008(5) 0.0069(5) 0.0005(5)
C16 0.0237(7) 0.0272(7) 0.0184(6) -0.0003(5) 0.0011(5) -0.0059(5)
C17 0.0209(6) 0.0238(7) 0.0229(7) -0.0012(5) 0.0040(5) -0.0072(5)
C18 0.0226(6) 0.0275(7) 0.0261(7) 0.0004(6) 0.0085(5) -0.0052(5)
N1 0.0173(7) 0.0128(7) 0.0170(7) 0.000 0.0023(6) 0.000
N2 0.0221(5) 0.0142(5) 0.0196(5) -0.0014(4) 0.0049(4) 0.0009(4)
O1 0.0234(5) 0.0280(5) 0.0198(5) 0.0023(4) 0.0056(4) -0.0062(4)

loop_
_atom_type_symbol
_atom_type_description
_atom_type_scat_dispersion_real
_atom_type_scat_dispersion_imag
_atom_type_scat_source
C C 0.0033 0.0016 'International Tables Vol C Tables 4.2.6.8 and 6.1.1.4'
H H 0.0000 0.0000 'International Tables Vol C Tables 4.2.6.8 and 6.1.1.4'
N N 0.0061 0.0033 'International Tables Vol C Tables 4.2.6.8 and 6.1.1.4'
O O 0.0106 0.0060 'International Tables Vol C Tables 4.2.6.8 and 6.1.1.4'

loop_
_geom_angle_atom_site_label_1
_geom_angle_atom_site_label_2
_geom_angle_atom_site_label_3
_geom_angle
_geom_angle_site_symmetry_1
_geom_angle_site_symmetry_3
N1 C1 C2 122.51(11) . .
N1 C1 C4 119.40(11) . .
C2 C1 C4 118.07(11) . .
C3 C2 C1 118.92(12) . .
C3 C2 H2 120.5 . .
C1 C2 H2 120.5 . .
C2 C3 C2 119.03(16) 2_557 .
C2 C3 H3 120.5 2_557 .
C2 C3 H3 120.5 . .
N2 C4 C5 120.68(11) . .
N2 C4 C1 114.43(11) . .
C5 C4 C1 124.74(11) . .
C4 C5 C6 119.29(12) . .
C4 C5 C9A 130.68(12) . .
C6 C5 C9A 109.98(11) . .
C7 C6 C5 120.59(12) . .
C7 C6 C11A 129.27(12) . .
C5 C6 C11A 110.14(11) . .
C6 C7 C8 115.42(11) . .
C6 C7 C12 125.28(11) . .
C8 C7 C12 119.28(11) . .
N2 C8 C7 125.46(12) . .
N2 C8 H8 117.3 . .
C7 C8 H8 117.3 . .
C5 C9A C10A 103.40(19) . .
C5 C9A H9A 111.1 . .
C10A C9A H9A 111.1 . .
C5 C9A H9B 111.1 . .
C10A C9A H9B 111.1 . .
H9A C9A H9B 109.0 . .
C9A C10A C11A 105.5(3) . .
C9A C10A H10A 110.6 . .
C11A C10A H10A 110.6 . .
C9A C10A H10B 110.6 . .
C11A C10A H10B 110.6 . .
H10A C10A H10B 108.8 . .
C6 C11A C10A 102.91(19) . .
C6 C11A H11A 111.2 . .
C10A C11A H11A 111.2 . .
C6 C11A H11B 111.2 . .
C10A C11A H11B 111.2 . .
H11A C11A H11B 109.1 . .
H10C C10B H10D 108.1 . .
C13 C12 C17 117.74(12) . .
C13 C12 C7 122.75(11) . .
C17 C12 C7 119.46(11) . .
C14 C13 C12 121.56(12) . .
C14 C13 H13 119.2 . .
C12 C13 H13 119.2 . .
C15 C14 C13 119.45(12) . .
C15 C14 H14 120.3 . .
C13 C14 H14 120.3 . .
O1 C15 C14 124.78(12) . .
O1 C15 C16 115.35(11) . .
C14 C15 C16 119.87(12) . .
C17 C16 C15 119.89(12) . .
C17 C16 H16 120.1 . .
C15 C16 H16 120.1 . .
C16 C17 C12 121.48(12) . .
C16 C17 H17 119.3 . .
C12 C17 H17 119.3 . .
O1 C18 H18A 109.5 . .
O1 C18 H18B 109.5 . .
H18A C18 H18B 109.5 . .
O1 C18 H18C 109.5 . .
H18A C18 H18C 109.5 . .
H18B C18 H18C 109.5 . .
C1 N1 C1 117.93(15) . 2_557
C8 N2 C4 118.55(11) . .
C15 O1 C18 117.76(10) . .

loop_
_geom_bond_atom_site_label_1
_geom_bond_atom_site_label_2
_geom_bond_distance
_geom_bond_site_symmetry_2
C1 N1 1.3465(14) .
C1 C2 1.4025(17) .
C1 C4 1.4931(16) .
C2 C3 1.3820(15) .
C2 H2 0.9500 .
C3 C2 1.3820(15) 2_557
C3 H3 0.9500 .
C4 N2 1.3568(15) .
C4 C5 1.3977(17) .
C5 C6 1.4010(18) .
C5 C9A 1.5081(18) .
C6 C7 1.3901(17) .
C6 C11A 1.5116(19) .
C7 C8 1.4027(18) .
C7 C12 1.4847(17) .
C8 N2 1.3298(16) .
C8 H8 0.9500 .
C9A C10A 1.522(4) .
C9A H9A 0.9900 .
C9A H9B 0.9900 .
C10A C11A 1.538(5) .
C10A H10A 0.9900 .
C10A H10B 0.9900 .
C11A H11A 0.9900 .
C11A H11B 0.9900 .
C10B H10C 0.9900 .
C10B H10D 0.9900 .
C12 C13 1.3935(18) .
C12 C17 1.3994(18) .
C13 C14 1.3911(18) .
C13 H13 0.9500 .
C14 C15 1.3896(19) .
C14 H14 0.9500 .
C15 O1 1.3673(15) .
C15 C16 1.3948(18) .
C16 C17 1.3782(18) .
C16 H16 0.9500 .
C17 H17 0.9500 .
C18 O1 1.4219(16) .
C18 H18A 0.9800 .
C18 H18B 0.9800 .
C18 H18C 0.9800 .
N1 C1 1.3465(14) 2_557

loop_
_geom_torsion_atom_site_label_1
_geom_torsion_atom_site_label_2
_geom_torsion_atom_site_label_3
_geom_torsion_atom_site_label_4
_geom_torsion
_geom_torsion_site_symmetry_4
N1 C1 C2 C3 -4.09(16) .
C4 C1 C2 C3 174.46(9) .
C1 C2 C3 C2 1.93(8) 2_557
N1 C1 C4 N2 -160.48(9) .
C2 C1 C4 N2 20.92(16) .
N1 C1 C4 C5 23.86(17) .
C2 C1 C4 C5 -154.74(12) .
N2 C4 C5 C6 -0.32(19) .
C1 C4 C5 C6 175.08(11) .
N2 C4 C5 C9A -177.58(13) .
C1 C4 C5 C9A -2.2(2) .
C4 C5 C6 C7 1.1(2) .
C9A C5 C6 C7 178.94(12) .
C4 C5 C6 C11A -178.64(13) .
C9A C5 C6 C11A -0.86(17) .
C5 C6 C7 C8 -0.92(18) .
C11A C6 C7 C8 178.83(15) .
C5 C6 C7 C12 177.54(12) .
C11A C6 C7 C12 -2.7(2) .
C6 C7 C8 N2 -0.13(19) .
C12 C7 C8 N2 -178.69(12) .
C4 C5 C9A C10A -164.7(3) .
C6 C5 C9A C10A 17.9(3) .
C5 C9A C10A C11A -27.5(4) .
C7 C6 C11A C10A 163.9(3) .
C5 C6 C11A C10A -16.3(3) .
C9A C10A C11A C6 26.9(4) .
C6 C7 C12 C13 51.38(19) .
C8 C7 C12 C13 -130.22(14) .
C6 C7 C12 C17 -131.19(14) .
C8 C7 C12 C17 47.21(17) .
C17 C12 C13 C14 -1.0(2) .
C7 C12 C13 C14 176.45(12) .
C12 C13 C14 C15 1.2(2) .
C13 C14 C15 O1 178.78(12) .
C13 C14 C15 C16 -0.7(2) .
O1 C15 C16 C17 -179.46(12) .
C14 C15 C16 C17 0.0(2) .
C15 C16 C17 C12 0.1(2) .
C13 C12 C17 C16 0.4(2) .
C7 C12 C17 C16 -177.19(12) .
C2 C1 N1 C1 2.07(8) 2_557
C4 C1 N1 C1 -176.47(12) 2_557
C7 C8 N2 C4 0.95(19) .
C5 C4 N2 C8 -0.69(18) .
C1 C4 N2 C8 -176.54(11) .
C14 C15 O1 C18 -2.66(19) .
C16 C15 O1 C18 176.81(12) .
